data_7717090
loop_
_publ_author_name
'Takeyama, Tomoyuki'
'Tsushima, Satoru'
'Takao, Koichiro'

_publ_section_title
;
 Controlling mixed-valence states of
 pyridyldiimino-bis(<i>o</i>-phenolato) ligand radical in uranyl(VI)
 complexes.
;
_journal_issue 40
_journal_name_full 'Dalton transactions (Cambridge, England : 2003)'
_journal_page_first 16671
_journal_page_last 16684
_journal_paper_doi 10.1039/d4dt01821d
_journal_volume 53
_journal_year 2024
_chemical_formula_moiety 'C27 H29 N3 O4 U, 0.075[CH2Cl2]'
_chemical_formula_sum 'C27.07 H29.15 Cl0.15 N3 O4 U'
_chemical_formula_weight 703.87
_space_group_crystal_system monoclinic
_space_group_IT_number 14
_space_group_name_Hall '-P 2ybc'
_space_group_name_H-M_alt 'P 1 21/c 1'
_atom_sites_solution_hydrogens geom
_audit_creation_date 2024-08-19
_audit_creation_method
;
Olex2 1.5
(compiled 2024.02.16 svn.r378c4104 for OlexSys, GUI svn.r6928)
;
_audit_update_record
;
2024-08-20 deposited with the CCDC.	2024-09-25 downloaded from the CCDC.
;
_cell_angle_alpha 90
_cell_angle_beta 109.710(5)
_cell_angle_gamma 90
_cell_formula_units_Z 4
_cell_length_a 14.1328(7)
_cell_length_b 17.9440(8)
_cell_length_c 10.8539(4)
_cell_measurement_reflns_used 6801
_cell_measurement_temperature 93
_cell_measurement_theta_max 28.7080
_cell_measurement_theta_min 2.7170
_cell_volume 2591.3(2)
_computing_cell_refinement 'CrysAlisPro 1.171.41.106a (Rigaku OD, 2021)'
_computing_data_collection 'CrysAlisPro 1.171.41.106a (Rigaku OD, 2021)'
_computing_data_reduction 'CrysAlisPro 1.171.41.106a (Rigaku OD, 2021)'
_computing_molecular_graphics 'Olex2 1.5 (Dolomanov et al., 2009)'
_computing_publication_material 'Olex2 1.5 (Dolomanov et al., 2009)'
_computing_structure_refinement 'SHELXL 2019/3 (Sheldrick, 2015)'
_computing_structure_solution 'SHELXT 2018/2 (Sheldrick, 2018)'
_diffrn_ambient_temperature 93.00
_diffrn_detector_area_resol_mean 10.0000
_diffrn_detector_type HyPix
_diffrn_measured_fraction_theta_full 0.989
_diffrn_measured_fraction_theta_max 0.796
_diffrn_measurement_details
;
List of Runs (angles in degrees, time in seconds):

  # Type    Start    End  Width  t~exp~   \w     \q     \k     \f   Frames
#--------------------------------------------------------------------------
  1  \w      0.00  54.00   0.50    7.63    --    3.93  37.00 -90.00  108
  2  \w    -18.00  37.00   0.50    7.63    --    3.93 -99.00 150.00  110
  3  \w     -5.00  77.00   0.50    7.63    --    3.93  37.00 150.00  164
  4  \w     -5.00  24.00   0.50    7.63    --   -6.20 -99.00 120.00   58
;
_diffrn_measurement_device 'four-circle diffractometer'
_diffrn_measurement_device_type 'XtaLAB Synergy R, DW system, HyPix'
_diffrn_measurement_method '\w scans'
_diffrn_radiation_type MoK\a
_diffrn_radiation_wavelength 0.71073
_diffrn_reflns_av_R_equivalents 0.0480
_diffrn_reflns_av_unetI/netI 0.0644
_diffrn_reflns_Laue_measured_fraction_full 0.989
_diffrn_reflns_Laue_measured_fraction_max 0.796
_diffrn_reflns_limit_h_max 18
_diffrn_reflns_limit_h_min -19
_diffrn_reflns_limit_k_max 22
_diffrn_reflns_limit_k_min -24
_diffrn_reflns_limit_l_max 12
_diffrn_reflns_limit_l_min -14
_diffrn_reflns_number 18264
_diffrn_reflns_point_group_measured_fraction_full 0.989
_diffrn_reflns_point_group_measured_fraction_max 0.796
_diffrn_reflns_theta_full 25.242
_diffrn_reflns_theta_max 30.781
_diffrn_reflns_theta_min 2.738
_exptl_absorpt_coefficient_mu 6.317
_exptl_absorpt_correction_T_max 1.00000
_exptl_absorpt_correction_T_min 0.79216
_exptl_absorpt_correction_type multi-scan
_exptl_absorpt_process_details
;
CrysAlisPro 1.171.41.106a (Rigaku Oxford Diffraction, 2021)
Empirical absorption correction using spherical harmonics,
implemented in SCALE3 ABSPACK scaling algorithm.
;
_exptl_crystal_colour purple
_exptl_crystal_density_diffrn 1.804
_exptl_crystal_description plate
_exptl_crystal_F_000 1356
_exptl_crystal_size_max 0.446
_exptl_crystal_size_mid 0.06
_exptl_crystal_size_min 0.015
_refine_diff_density_max 5.093
_refine_diff_density_min -2.760
_refine_diff_density_rms 0.231
_refine_ls_extinction_method none
_refine_ls_goodness_of_fit_ref 1.023
_refine_ls_hydrogen_treatment constr
_refine_ls_matrix_type full
_refine_ls_number_parameters 220
_refine_ls_number_reflns 6455
_refine_ls_number_restraints 0
_refine_ls_restrained_S_all 1.023
_refine_ls_R_factor_all 0.0755
_refine_ls_R_factor_gt 0.0532
_refine_ls_shift/su_max 0.001
_refine_ls_shift/su_mean 0.000
_refine_ls_structure_factor_coef Fsqd
_refine_ls_weighting_details 'w=1/[\s^2^(Fo^2^)+(0.0618P)^2^+13.9697P] where P=(Fo^2^+2Fc^2^)/3'
_refine_ls_weighting_scheme calc
_refine_ls_wR_factor_gt 0.1120
_refine_ls_wR_factor_ref 0.1201
_reflns_Friedel_coverage 0.000
_reflns_number_gt 4942
_reflns_number_total 6455
_reflns_threshold_expression 'I > 2\s(I)'
_cod_data_source_file d4dt01821d2.cif
_cod_data_source_block tbuhpdiop_mo_3
_cod_depositor_comments 'Adding full bibliography for 7717089--7717091.cif.'
_cod_database_code 7717090
_shelx_shelxl_version_number 2019/3
_shelx_space_group_comment
;
The symmetry employed for this shelxl refinement is uniquely defined
by the following loop, which should always be used as a source of
symmetry information in preference to the above space-group names.
They are only intended as comments.
;
_shelx_estimated_absorpt_t_max 0.911
_shelx_estimated_absorpt_t_min 0.165
_olex2_refinement_description
;
1. Fixed Uiso
 At 1.2 times of:
  All C(H) groups
 At 1.5 times of:
  All C(H,H,H) groups
2. Uiso/Uaniso restraints and constraints
Uanis(C14) = Uanis(C19) = Uanis(C18) = Uanis(C17) = Uanis(C16) = Uanis(C15)
Uanis(C25) = Uanis(C26) = Uanis(C24) = Uanis(C27)
Uanis(O3) = Uanis(O1) = Uanis(O4) = Uanis(N3) = Uanis(N2) = Uanis(N1) =
Uanis(O2)
Uanis(C13) = Uanis(C12) = Uanis(C8) = Uanis(C7)
3.a Aromatic/amide H refined with riding coordinates:
 C13(H13), C7(H7), C11(H11), C10(H10), C15(H15), C9(H9), C3(H3), C5(H5),
 C4(H4), C2(H2), C17(H17)
3.b Idealised Me refined as rotating group:
 C26(H26A,H26B,H26C), C25(H25A,H25B,H25C), C23(H23A,H23B,H23C), C27(H27A,H27B,
 H27C), C22(H22A,H22B,H22C), C21(H21A,H21B,H21C)
;
_platon_squeeze_void_probe_radius 1.20
_olex2_submission_special_instructions 'No special instructions were received'
_oxdiff_exptl_absorpt_empirical_details
;
Empirical correction (ABSPACK) includes:
- Absorption correction using spherical harmonics
- Frame scaling
;

loop_
_space_group_symop_operation_xyz
'x, y, z'
'-x, y+1/2, -z+1/2'
'-x, -y, -z'
'x, -y-1/2, z-1/2'

loop_
_atom_site_label
_atom_site_type_symbol
_atom_site_fract_x
_atom_site_fract_y
_atom_site_fract_z
_atom_site_U_iso_or_equiv
_atom_site_adp_type
_atom_site_occupancy
_atom_site_site_symmetry_order
_atom_site_calc_flag
_atom_site_refinement_flags_posn
_atom_site_refinement_flags_adp
_atom_site_refinement_flags_occupancy
_atom_site_disorder_assembly
_atom_site_disorder_group
U1 U 0.66320(2) 0.47724(2) 0.33452(2) 0.01262(9) Uani 1 1 d . . . . .
O2 O 0.6250(4) 0.4085(3) 0.4259(5) 0.0169(4) Uani 1 1 d . . . . .
O3 O 0.7353(4) 0.3868(3) 0.2507(4) 0.0169(4) Uani 1 1 d . . . . .
O4 O 0.7894(4) 0.5129(3) 0.5124(4) 0.0169(4) Uani 1 1 d . . . . .
O1 O 0.6893(4) 0.5485(3) 0.2332(5) 0.0169(4) Uani 1 1 d . . . . .
N2 N 0.4835(4) 0.5218(3) 0.2550(6) 0.0169(4) Uani 1 1 d . . . . .
N3 N 0.6151(4) 0.5724(4) 0.4793(5) 0.0169(4) Uani 1 1 d . . . . .
N1 N 0.5453(5) 0.4161(3) 0.1254(5) 0.0169(4) Uani 1 1 d . . . . .
C14 C 0.6919(5) 0.5920(4) 0.5940(6) 0.0156(6) Uani 1 1 d . . . . .
C26 C 0.9706(6) 0.4559(5) 0.7236(8) 0.0259(9) Uani 1 1 d . . . . .
H26A H 0.947382 0.435027 0.791838 0.039 Uiso 1 1 calc R U . . .
H26B H 1.037896 0.436827 0.734529 0.039 Uiso 1 1 calc R U . . .
H26C H 0.924115 0.441399 0.637346 0.039 Uiso 1 1 calc R U . . .
C19 C 0.7856(5) 0.5570(4) 0.6082(6) 0.0156(6) Uani 1 1 d . . . . .
C13 C 0.5262(5) 0.6003(4) 0.4426(6) 0.0154(7) Uani 1 1 d . . . . .
H13 H 0.509350 0.637653 0.493625 0.018 Uiso 1 1 calc R U . . .
C7 C 0.4541(5) 0.4379(4) 0.0741(6) 0.0154(7) Uani 1 1 d . . . . .
H7 H 0.411939 0.417596 -0.006554 0.018 Uiso 1 1 calc R U . . .
C8 C 0.4158(5) 0.4948(4) 0.1423(6) 0.0154(7) Uani 1 1 d . . . . .
C11 C 0.3536(5) 0.6004(4) 0.2807(6) 0.0170(14) Uani 1 1 d . . . . .
H11 H 0.333072 0.636587 0.330352 0.020 Uiso 1 1 calc R U . . .
C12 C 0.4515(5) 0.5740(4) 0.3221(6) 0.0154(7) Uani 1 1 d . . . . .
C18 C 0.8712(5) 0.5738(4) 0.7193(6) 0.0156(6) Uani 1 1 d . . . . .
C10 C 0.2855(5) 0.5723(4) 0.1640(7) 0.0180(14) Uani 1 1 d . . . . .
H10 H 0.217883 0.589226 0.133056 0.022 Uiso 1 1 calc R U . . .
C6 C 0.5891(6) 0.3604(4) 0.0725(7) 0.0160(14) Uani 1 1 d . . . . .
C15 C 0.6833(5) 0.6414(4) 0.6904(6) 0.0156(6) Uani 1 1 d . . . . .
H15 H 0.620208 0.663600 0.680744 0.019 Uiso 1 1 calc R U . . .
C9 C 0.3180(6) 0.5200(4) 0.0947(7) 0.0203(15) Uani 1 1 d . . . . .
H9 H 0.273154 0.501258 0.014324 0.024 Uiso 1 1 calc R U . . .
C1 C 0.6918(6) 0.3470(4) 0.1452(6) 0.0178(15) Uani 1 1 d . . . . .
C16 C 0.7658(5) 0.6578(4) 0.7990(6) 0.0156(6) Uani 1 1 d . . . . .
C3 C 0.6953(6) 0.2541(4) -0.0135(7) 0.0204(15) Uani 1 1 d . . . . .
H3 H 0.731057 0.217699 -0.043728 0.025 Uiso 1 1 calc R U . . .
C5 C 0.5403(6) 0.3204(4) -0.0425(6) 0.0175(15) Uani 1 1 d . . . . .
H5 H 0.471454 0.329261 -0.090550 0.021 Uiso 1 1 calc R U . . .
C24 C 0.9741(6) 0.5391(5) 0.7343(8) 0.0259(9) Uani 1 1 d . . . . .
C4 C 0.5945(6) 0.2677(4) -0.0850(7) 0.0212(16) Uani 1 1 d . . . . .
H4 H 0.562680 0.240744 -0.163427 0.025 Uiso 1 1 calc R U . . .
C25 C 1.0071(6) 0.5717(5) 0.6218(7) 0.0259(9) Uani 1 1 d . . . . .
H25A H 1.070875 0.549026 0.624732 0.039 Uiso 1 1 calc R U . . .
H25B H 1.015512 0.625770 0.632618 0.039 Uiso 1 1 calc R U . . .
H25C H 0.955467 0.560722 0.537277 0.039 Uiso 1 1 calc R U . . .
C20 C 0.7618(6) 0.7139(4) 0.9042(7) 0.0191(15) Uani 1 1 d . . . . .
C23 C 0.8006(6) 0.6776(5) 1.0401(7) 0.0217(16) Uani 1 1 d . . . . .
H23A H 0.763638 0.631277 1.039162 0.033 Uiso 1 1 calc R U . . .
H23B H 0.790472 0.711849 1.104926 0.033 Uiso 1 1 calc R U . . .
H23C H 0.872366 0.666580 1.063036 0.033 Uiso 1 1 calc R U . . .
C2 C 0.7441(6) 0.2927(4) 0.1008(7) 0.0205(15) Uani 1 1 d . . . . .
H2 H 0.812579 0.282502 0.148831 0.025 Uiso 1 1 calc R U . . .
C17 C 0.8573(5) 0.6228(4) 0.8099(6) 0.0156(6) Uani 1 1 d . . . . .
H17 H 0.913785 0.633623 0.885154 0.019 Uiso 1 1 calc R U . . .
C27 C 1.0539(6) 0.5610(5) 0.8619(7) 0.0259(9) Uani 1 1 d . . . . .
H27A H 1.035534 0.541759 0.935302 0.039 Uiso 1 1 calc R U . . .
H27B H 1.059006 0.615430 0.867651 0.039 Uiso 1 1 calc R U . . .
H27C H 1.118688 0.539946 0.865326 0.039 Uiso 1 1 calc R U . . .
C22 C 0.6553(6) 0.7424(5) 0.8812(7) 0.0261(18) Uani 1 1 d . . . . .
H22A H 0.633096 0.772505 0.801138 0.039 Uiso 1 1 calc R U . . .
H22B H 0.654881 0.773070 0.955706 0.039 Uiso 1 1 calc R U . . .
H22C H 0.609737 0.700027 0.871888 0.039 Uiso 1 1 calc R U . . .
C21 C 0.8281(6) 0.7816(5) 0.9037(8) 0.0252(17) Uani 1 1 d . . . . .
H21A H 0.897633 0.765205 0.921788 0.038 Uiso 1 1 calc R U . . .
H21B H 0.825474 0.817011 0.971218 0.038 Uiso 1 1 calc R U . . .
H21C H 0.803541 0.805823 0.817799 0.038 Uiso 1 1 calc R U . . .

loop_
_atom_site_aniso_label
_atom_site_aniso_U_11
_atom_site_aniso_U_22
_atom_site_aniso_U_33
_atom_site_aniso_U_23
_atom_site_aniso_U_13
_atom_site_aniso_U_12
U1 0.01549(13) 0.01363(13) 0.00797(12) -0.00071(10) 0.00293(9) -0.00113(11)
O2 0.0179(10) 0.0194(11) 0.0122(9) -0.0005(8) 0.0037(8) -0.0015(8)
O3 0.0179(10) 0.0194(11) 0.0122(9) -0.0005(8) 0.0037(8) -0.0015(8)
O4 0.0179(10) 0.0194(11) 0.0122(9) -0.0005(8) 0.0037(8) -0.0015(8)
O1 0.0179(10) 0.0194(11) 0.0122(9) -0.0005(8) 0.0037(8) -0.0015(8)
N2 0.0179(10) 0.0194(11) 0.0122(9) -0.0005(8) 0.0037(8) -0.0015(8)
N3 0.0179(10) 0.0194(11) 0.0122(9) -0.0005(8) 0.0037(8) -0.0015(8)
N1 0.0179(10) 0.0194(11) 0.0122(9) -0.0005(8) 0.0037(8) -0.0015(8)
C14 0.0176(14) 0.0187(15) 0.0090(12) -0.0003(11) 0.0026(11) -0.0024(11)
C26 0.0152(19) 0.041(2) 0.0164(18) -0.0025(17) -0.0018(15) 0.0045(17)
C19 0.0176(14) 0.0187(15) 0.0090(12) -0.0003(11) 0.0026(11) -0.0024(11)
C13 0.0209(18) 0.0141(17) 0.0102(15) 0.0023(13) 0.0040(13) -0.0037(14)
C7 0.0209(18) 0.0141(17) 0.0102(15) 0.0023(13) 0.0040(13) -0.0037(14)
C8 0.0209(18) 0.0141(17) 0.0102(15) 0.0023(13) 0.0040(13) -0.0037(14)
C11 0.019(4) 0.020(4) 0.010(3) 0.001(3) 0.003(3) 0.003(3)
C12 0.0209(18) 0.0141(17) 0.0102(15) 0.0023(13) 0.0040(13) -0.0037(14)
C18 0.0176(14) 0.0187(15) 0.0090(12) -0.0003(11) 0.0026(11) -0.0024(11)
C10 0.014(3) 0.024(4) 0.014(3) 0.001(3) 0.003(3) 0.001(3)
C6 0.021(4) 0.012(3) 0.014(3) -0.001(3) 0.006(3) -0.002(3)
C15 0.0176(14) 0.0187(15) 0.0090(12) -0.0003(11) 0.0026(11) -0.0024(11)
C9 0.023(4) 0.021(4) 0.014(3) 0.002(3) 0.001(3) -0.004(3)
C1 0.021(4) 0.022(4) 0.011(3) -0.002(3) 0.006(3) -0.002(3)
C16 0.0176(14) 0.0187(15) 0.0090(12) -0.0003(11) 0.0026(11) -0.0024(11)
C3 0.026(4) 0.014(4) 0.025(4) -0.005(3) 0.014(3) 0.001(3)
C5 0.018(4) 0.022(4) 0.009(3) -0.002(3) 0.001(3) -0.008(3)
C24 0.0152(19) 0.041(2) 0.0164(18) -0.0025(17) -0.0018(15) 0.0045(17)
C4 0.030(4) 0.018(4) 0.017(3) -0.001(3) 0.009(3) -0.005(3)
C25 0.0152(19) 0.041(2) 0.0164(18) -0.0025(17) -0.0018(15) 0.0045(17)
C20 0.023(4) 0.019(4) 0.015(3) -0.004(3) 0.006(3) -0.003(3)
C23 0.022(4) 0.028(4) 0.016(3) -0.004(3) 0.008(3) -0.001(3)
C2 0.014(4) 0.022(4) 0.024(4) -0.002(3) 0.005(3) 0.001(3)
C17 0.0176(14) 0.0187(15) 0.0090(12) -0.0003(11) 0.0026(11) -0.0024(11)
C27 0.0152(19) 0.041(2) 0.0164(18) -0.0025(17) -0.0018(15) 0.0045(17)
C22 0.028(4) 0.035(5) 0.015(3) -0.002(3) 0.008(3) 0.008(4)
C21 0.033(5) 0.022(4) 0.024(4) -0.009(3) 0.014(3) -0.010(3)

loop_
_atom_type_symbol
_atom_type_description
_atom_type_scat_dispersion_real
_atom_type_scat_dispersion_imag
_atom_type_scat_source
C C 0.0033 0.0016 'International Tables Vol C Tables 4.2.6.8 and 6.1.1.4'
H H 0.0000 0.0000 'International Tables Vol C Tables 4.2.6.8 and 6.1.1.4'
Cl Cl 0.1484 0.1585 'International Tables Vol C Tables 4.2.6.8 and 6.1.1.4'
N N 0.0061 0.0033 'International Tables Vol C Tables 4.2.6.8 and 6.1.1.4'
O O 0.0106 0.0060 'International Tables Vol C Tables 4.2.6.8 and 6.1.1.4'
U U -9.6767 9.6646 'International Tables Vol C Tables 4.2.6.8 and 6.1.1.4'

loop_
_exptl_crystal_face_index_h
_exptl_crystal_face_index_k
_exptl_crystal_face_index_l
_exptl_crystal_face_perp_dist
-2 -25 0 0.0469
2 25 0 0.0056
18 5 1 0.0284
6 0 -15 0.2478
-19 -6 1 0.0094
-5 0 15 0.1970
19 6 -1 0.0056

loop_
_geom_angle_atom_site_label_1
_geom_angle_atom_site_label_2
_geom_angle_atom_site_label_3
_geom_angle
_geom_angle_site_symmetry_1
_geom_angle_site_symmetry_3
_geom_angle_publ_flag
O2 U1 O3 89.4(2) . . ?
O2 U1 O4 91.2(2) . . ?
O2 U1 O1 174.5(2) . . ?
O2 U1 N2 87.2(2) . . ?
O2 U1 N3 85.8(2) . . ?
O2 U1 N1 88.2(2) . . ?
O3 U1 N2 128.89(18) . . ?
O3 U1 N3 166.50(18) . . ?
O3 U1 N1 65.40(18) . . ?
O4 U1 O3 102.47(18) . . ?
O4 U1 N2 128.57(18) . . ?
O4 U1 N3 65.10(18) . . ?
O4 U1 N1 167.85(19) . . ?
O1 U1 O3 92.9(2) . . ?
O1 U1 O4 93.2(2) . . ?
O1 U1 N2 87.5(2) . . ?
O1 U1 N3 93.0(2) . . ?
O1 U1 N1 88.2(2) . . ?
N2 U1 N3 63.51(19) . . ?
N2 U1 N1 63.52(19) . . ?
N3 U1 N1 126.90(19) . . ?
C1 O3 U1 126.7(5) . . ?
C19 O4 U1 128.2(4) . . ?
C8 N2 U1 121.1(5) . . ?
C12 N2 U1 121.0(4) . . ?
C12 N2 C8 117.9(6) . . ?
C14 N3 U1 115.4(4) . . ?
C13 N3 U1 120.2(5) . . ?
C13 N3 C14 124.4(6) . . ?
C7 N1 U1 120.8(5) . . ?
C7 N1 C6 124.1(6) . . ?
C6 N1 U1 115.1(4) . . ?
N3 C14 C19 113.6(6) . . ?
N3 C14 C15 125.9(7) . . ?
C15 C14 C19 120.5(6) . . ?
H26A C26 H26B 109.5 . . ?
H26A C26 H26C 109.5 . . ?
H26B C26 H26C 109.5 . . ?
C24 C26 H26A 109.5 . . ?
C24 C26 H26B 109.5 . . ?
C24 C26 H26C 109.5 . . ?
O4 C19 C14 117.5(6) . . ?
O4 C19 C18 123.0(6) . . ?
C18 C19 C14 119.5(6) . . ?
N3 C13 H13 120.3 . . ?
N3 C13 C12 119.4(7) . . ?
C12 C13 H13 120.3 . . ?
N1 C7 H7 120.6 . . ?
N1 C7 C8 118.8(6) . . ?
C8 C7 H7 120.6 . . ?
N2 C8 C7 115.7(6) . . ?
N2 C8 C9 122.1(7) . . ?
C9 C8 C7 122.2(6) . . ?
C12 C11 H11 120.8 . . ?
C12 C11 C10 118.5(7) . . ?
C10 C11 H11 120.8 . . ?
N2 C12 C13 115.8(6) . . ?
N2 C12 C11 122.6(6) . . ?
C11 C12 C13 121.6(7) . . ?
C19 C18 C24 120.5(6) . . ?
C17 C18 C19 116.9(6) . . ?
C17 C18 C24 122.5(6) . . ?
C11 C10 H10 120.4 . . ?
C9 C10 C11 119.1(7) . . ?
C9 C10 H10 120.4 . . ?
N1 C6 C1 113.8(6) . . ?
N1 C6 C5 125.3(7) . . ?
C5 C6 C1 120.8(7) . . ?
C14 C15 H15 119.7 . . ?
C16 C15 C14 120.6(7) . . ?
C16 C15 H15 119.7 . . ?
C8 C9 H9 120.1 . . ?
C10 C9 C8 119.7(7) . . ?
C10 C9 H9 120.1 . . ?
O3 C1 C6 118.9(6) . . ?
O3 C1 C2 122.1(7) . . ?
C2 C1 C6 119.0(6) . . ?
C15 C16 C20 122.7(7) . . ?
C15 C16 C17 117.7(6) . . ?
C17 C16 C20 119.6(6) . . ?
C4 C3 H3 119.4 . . ?
C2 C3 H3 119.4 . . ?
C2 C3 C4 121.2(7) . . ?
C6 C5 H5 120.6 . . ?
C4 C5 C6 118.9(7) . . ?
C4 C5 H5 120.6 . . ?
C26 C24 C18 112.9(7) . . ?
C26 C24 C25 108.9(7) . . ?
C26 C24 C27 109.0(7) . . ?
C18 C24 C25 106.6(6) . . ?
C27 C24 C18 112.2(6) . . ?
C27 C24 C25 107.0(7) . . ?
C3 C4 H4 119.7 . . ?
C5 C4 C3 120.5(7) . . ?
C5 C4 H4 119.7 . . ?
C24 C25 H25A 109.5 . . ?
C24 C25 H25B 109.5 . . ?
C24 C25 H25C 109.5 . . ?
H25A C25 H25B 109.5 . . ?
H25A C25 H25C 109.5 . . ?
H25B C25 H25C 109.5 . . ?
C23 C20 C16 110.2(6) . . ?
C23 C20 C21 108.6(6) . . ?
C22 C20 C16 112.3(6) . . ?
C22 C20 C23 108.2(6) . . ?
C22 C20 C21 107.6(7) . . ?
C21 C20 C16 109.9(6) . . ?
C20 C23 H23A 109.5 . . ?
C20 C23 H23B 109.5 . . ?
C20 C23 H23C 109.5 . . ?
H23A C23 H23B 109.5 . . ?
H23A C23 H23C 109.5 . . ?
H23B C23 H23C 109.5 . . ?
C1 C2 H2 120.2 . . ?
C3 C2 C1 119.6(7) . . ?
C3 C2 H2 120.2 . . ?
C18 C17 C16 124.9(6) . . ?
C18 C17 H17 117.6 . . ?
C16 C17 H17 117.6 . . ?
C24 C27 H27A 109.5 . . ?
C24 C27 H27B 109.5 . . ?
C24 C27 H27C 109.5 . . ?
H27A C27 H27B 109.5 . . ?
H27A C27 H27C 109.5 . . ?
H27B C27 H27C 109.5 . . ?
C20 C22 H22A 109.5 . . ?
C20 C22 H22B 109.5 . . ?
C20 C22 H22C 109.5 . . ?
H22A C22 H22B 109.5 . . ?
H22A C22 H22C 109.5 . . ?
H22B C22 H22C 109.5 . . ?
C20 C21 H21A 109.5 . . ?
C20 C21 H21B 109.5 . . ?
C20 C21 H21C 109.5 . . ?
H21A C21 H21B 109.5 . . ?
H21A C21 H21C 109.5 . . ?
H21B C21 H21C 109.5 . . ?

loop_
_geom_bond_atom_site_label_1
_geom_bond_atom_site_label_2
_geom_bond_distance
_geom_bond_site_symmetry_2
_geom_bond_publ_flag
U1 O2 1.778(5) . ?
U1 O3 2.265(5) . ?
U1 O4 2.235(5) . ?
U1 O1 1.803(5) . ?
U1 N2 2.521(6) . ?
U1 N3 2.563(6) . ?
U1 N1 2.565(6) . ?
O3 C1 1.313(8) . ?
O4 C19 1.323(8) . ?
N2 C8 1.362(9) . ?
N2 C12 1.355(9) . ?
N3 C14 1.393(9) . ?
N3 C13 1.285(9) . ?
N1 C7 1.282(9) . ?
N1 C6 1.397(9) . ?
C14 C19 1.426(10) . ?
C14 C15 1.407(10) . ?
C26 H26A 0.9800 . ?
C26 H26B 0.9800 . ?
C26 H26C 0.9800 . ?
C26 C24 1.497(11) . ?
C19 C18 1.423(9) . ?
C13 H13 0.9500 . ?
C13 C12 1.454(9) . ?
C7 H7 0.9500 . ?
C7 C8 1.467(10) . ?
C8 C9 1.379(11) . ?
C11 H11 0.9500 . ?
C11 C12 1.386(10) . ?
C11 C10 1.401(10) . ?
C18 C24 1.539(11) . ?
C18 C17 1.382(10) . ?
C10 H10 0.9500 . ?
C10 C9 1.374(11) . ?
C6 C1 1.419(10) . ?
C6 C5 1.403(9) . ?
C15 H15 0.9500 . ?
C15 C16 1.381(9) . ?
C9 H9 0.9500 . ?
C1 C2 1.403(10) . ?
C16 C20 1.538(10) . ?
C16 C17 1.406(10) . ?
C3 H3 0.9500 . ?
C3 C4 1.394(11) . ?
C3 C2 1.385(10) . ?
C5 H5 0.9500 . ?
C5 C4 1.390(11) . ?
C24 C25 1.560(11) . ?
C24 C27 1.513(10) . ?
C4 H4 0.9500 . ?
C25 H25A 0.9800 . ?
C25 H25B 0.9800 . ?
C25 H25C 0.9800 . ?
C20 C23 1.534(10) . ?
C20 C22 1.528(11) . ?
C20 C21 1.536(11) . ?
C23 H23A 0.9800 . ?
C23 H23B 0.9800 . ?
C23 H23C 0.9800 . ?
C2 H2 0.9500 . ?
C17 H17 0.9500 . ?
C27 H27A 0.9800 . ?
C27 H27B 0.9800 . ?
C27 H27C 0.9800 . ?
C22 H22A 0.9800 . ?
C22 H22B 0.9800 . ?
C22 H22C 0.9800 . ?
C21 H21A 0.9800 . ?
C21 H21B 0.9800 . ?
C21 H21C 0.9800 . ?

loop_
_geom_torsion_atom_site_label_1
_geom_torsion_atom_site_label_2
_geom_torsion_atom_site_label_3
_geom_torsion_atom_site_label_4
_geom_torsion
_geom_torsion_site_symmetry_1
_geom_torsion_site_symmetry_2
_geom_torsion_site_symmetry_3
_geom_torsion_site_symmetry_4
_geom_torsion_publ_flag
U1 O3 C1 C6 0.4(9) . . . . ?
U1 O3 C1 C2 179.2(5) . . . . ?
U1 O4 C19 C14 -5.7(9) . . . . ?
U1 O4 C19 C18 177.9(5) . . . . ?
U1 N2 C8 C7 1.3(8) . . . . ?
U1 N2 C8 C9 -178.0(5) . . . . ?
U1 N2 C12 C13 -1.6(8) . . . . ?
U1 N2 C12 C11 179.4(5) . . . . ?
U1 N3 C14 C19 2.0(8) . . . . ?
U1 N3 C14 C15 -178.2(6) . . . . ?
U1 N3 C13 C12 3.7(9) . . . . ?
U1 N1 C7 C8 -4.4(9) . . . . ?
U1 N1 C6 C1 0.5(7) . . . . ?
U1 N1 C6 C5 -178.5(6) . . . . ?
O3 C1 C2 C3 -177.9(7) . . . . ?
O4 C19 C18 C24 -1.2(11) . . . . ?
O4 C19 C18 C17 177.8(7) . . . . ?
N2 C8 C9 C10 -2.1(11) . . . . ?
N3 C14 C19 O4 1.7(9) . . . . ?
N3 C14 C19 C18 178.3(6) . . . . ?
N3 C14 C15 C16 -178.5(7) . . . . ?
N3 C13 C12 N2 -1.4(10) . . . . ?
N3 C13 C12 C11 177.6(7) . . . . ?
N1 C7 C8 N2 2.1(10) . . . . ?
N1 C7 C8 C9 -178.7(7) . . . . ?
N1 C6 C1 O3 -0.6(10) . . . . ?
N1 C6 C1 C2 -179.4(6) . . . . ?
N1 C6 C5 C4 178.4(7) . . . . ?
C14 N3 C13 C12 -178.6(6) . . . . ?
C14 C19 C18 C24 -177.6(7) . . . . ?
C14 C19 C18 C17 1.4(10) . . . . ?
C14 C15 C16 C20 177.3(6) . . . . ?
C14 C15 C16 C17 -0.8(10) . . . . ?
C19 C14 C15 C16 1.2(11) . . . . ?
C19 C18 C24 C26 -53.6(9) . . . . ?
C19 C18 C24 C25 65.9(9) . . . . ?
C19 C18 C24 C27 -177.2(7) . . . . ?
C19 C18 C17 C16 -1.1(11) . . . . ?
C13 N3 C14 C19 -175.9(7) . . . . ?
C13 N3 C14 C15 3.9(11) . . . . ?
C7 N1 C6 C1 178.7(7) . . . . ?
C7 N1 C6 C5 -0.3(11) . . . . ?
C7 C8 C9 C10 178.7(7) . . . . ?
C8 N2 C12 C13 179.1(6) . . . . ?
C8 N2 C12 C11 0.1(10) . . . . ?
C11 C10 C9 C8 1.4(11) . . . . ?
C12 N2 C8 C7 -179.4(6) . . . . ?
C12 N2 C8 C9 1.3(10) . . . . ?
C12 C11 C10 C9 -0.1(11) . . . . ?
C10 C11 C12 N2 -0.7(11) . . . . ?
C10 C11 C12 C13 -179.7(6) . . . . ?
C6 N1 C7 C8 177.5(6) . . . . ?
C6 C1 C2 C3 0.9(11) . . . . ?
C6 C5 C4 C3 0.9(11) . . . . ?
C15 C14 C19 O4 -178.1(6) . . . . ?
C15 C14 C19 C18 -1.5(10) . . . . ?
C15 C16 C20 C23 126.3(7) . . . . ?
C15 C16 C20 C22 5.6(10) . . . . ?
C15 C16 C20 C21 -114.1(8) . . . . ?
C15 C16 C17 C18 0.8(11) . . . . ?
C1 C6 C5 C4 -0.5(10) . . . . ?
C5 C6 C1 O3 178.5(6) . . . . ?
C5 C6 C1 C2 -0.4(11) . . . . ?
C24 C18 C17 C16 177.9(7) . . . . ?
C4 C3 C2 C1 -0.6(12) . . . . ?
C20 C16 C17 C18 -177.4(7) . . . . ?
C2 C3 C4 C5 -0.3(11) . . . . ?
C17 C18 C24 C26 127.4(8) . . . . ?
C17 C18 C24 C25 -113.1(8) . . . . ?
C17 C18 C24 C27 3.8(11) . . . . ?
C17 C16 C20 C23 -55.6(9) . . . . ?
C17 C16 C20 C22 -176.3(7) . . . . ?
C17 C16 C20 C21 64.0(9) . . . . ?

loop_
_smtbx_masks_void_nr
_smtbx_masks_void_average_x
_smtbx_masks_void_average_y
_smtbx_masks_void_average_z
_smtbx_masks_void_volume
_smtbx_masks_void_count_electrons
_smtbx_masks_void_content
1 -0.066 0.250 -0.993 131.3 1.0 ?
2 0.066 0.750 -0.919 131.3 2.5 ?
